data_2203134
loop_
_publ_author_name
'L\"u, Xingqiang'
'Kang, Beisheng'
'Ng, Seik Weng'

_publ_section_title
;
 5,5'-Oxybis[2-(phthalimido)acetic acid] <i>N,N</i>-dimethylformamide
 disolvate
;
_journal_issue 1
_journal_name_full 'Acta Crystallographica Section E'
_journal_page_first o104
_journal_page_last o106
_journal_paper_doi 10.1107/S1600536803028253
_journal_volume 60
_journal_year 2004
_chemical_formula_iupac 'C20 H12 N2 O9, 2C3 H7 N O'
_chemical_formula_moiety 'C20 H12 N2 O9, 2C3 H7 N O'
_chemical_formula_sum 'C26 H26 N4 O11'
_chemical_formula_weight 570.51
_chemical_name_systematic
;
5,5'-Oxybis[2-(phthalimido)acetic acid] bis-N,N-dimethylformamide solvate
;
_space_group_IT_number 2
_symmetry_cell_setting triclinic
_symmetry_space_group_name_Hall '-P 1'
_symmetry_space_group_name_H-M 'P -1'
_atom_sites_solution_hydrogens geom
_atom_sites_solution_primary direct
_atom_sites_solution_secondary difmap
_audit_creation_method SHELXL-97
_cell_angle_alpha 93.053(2)
_cell_angle_beta 96.081(2)
_cell_angle_gamma 90.891(2)
_cell_formula_units_Z 2
_cell_length_a 8.3570(10)
_cell_length_b 11.122(2)
_cell_length_c 15.044(2)
_cell_measurement_reflns_used 805
_cell_measurement_temperature 298(2)
_cell_measurement_theta_max 23.6
_cell_measurement_theta_min 2.4
_cell_volume 1388.1(4)
_computing_cell_refinement SMART
_computing_data_collection 'SMART (Bruker, 1999)'
_computing_data_reduction 'SAINT (Bruker, 1999)'
_computing_molecular_graphics 'ORTEPII (Johnson, 1976)'
_computing_publication_material SHELXL97
_computing_structure_refinement 'SHELXL97 (Sheldrick, 1997)'
_computing_structure_solution 'SHELXS97 (Sheldrick, 1997)'
_diffrn_ambient_temperature 298(2)
_diffrn_measured_fraction_theta_full 0.97
_diffrn_measured_fraction_theta_max 0.97
_diffrn_measurement_device_type 'Bruker SMART area-detector'
_diffrn_measurement_method '\f and \w'
_diffrn_radiation_monochromator graphite
_diffrn_radiation_source 'normal-focus sealed tube'
_diffrn_radiation_type MoK\a
_diffrn_radiation_wavelength 0.71073
_diffrn_reflns_av_R_equivalents 0.028
_diffrn_reflns_av_sigmaI/netI 0.052
_diffrn_reflns_limit_h_max 10
_diffrn_reflns_limit_h_min -10
_diffrn_reflns_limit_k_max 14
_diffrn_reflns_limit_k_min -14
_diffrn_reflns_limit_l_max 18
_diffrn_reflns_limit_l_min -19
_diffrn_reflns_number 11580
_diffrn_reflns_theta_full 27.1
_diffrn_reflns_theta_max 27.1
_diffrn_reflns_theta_min 1.8
_diffrn_standards_decay_% 0
_diffrn_standards_interval_time 0
_diffrn_standards_number 0
_exptl_absorpt_coefficient_mu 0.11
_exptl_absorpt_correction_type none
_exptl_crystal_colour Colorless
_exptl_crystal_density_diffrn 1.365
_exptl_crystal_density_method 'not measured'
_exptl_crystal_description Block
_exptl_crystal_F_000 596
_exptl_crystal_size_max 0.50
_exptl_crystal_size_mid 0.39
_exptl_crystal_size_min 0.14
_refine_diff_density_max 0.45
_refine_diff_density_min -0.26
_refine_ls_extinction_method none
_refine_ls_goodness_of_fit_ref 1.00
_refine_ls_hydrogen_treatment mixed
_refine_ls_matrix_type full
_refine_ls_number_parameters 397
_refine_ls_number_reflns 5937
_refine_ls_number_restraints 42
_refine_ls_restrained_S_all 1.02
_refine_ls_R_factor_all 0.121
_refine_ls_R_factor_gt 0.060
_refine_ls_shift/su_max 0.001
_refine_ls_shift/su_mean 0.001
_refine_ls_structure_factor_coef Fsqd
_refine_ls_weighting_details 'calc w = 1/[\s^2^(Fo^2^)+(0.1001P)^2^+0.3122P] where P = (Fo^2^+2Fc^2^)/3'
_refine_ls_weighting_scheme calc
_refine_ls_wR_factor_gt 0.162
_refine_ls_wR_factor_ref 0.196
_reflns_number_gt 3216
_reflns_number_total 5937
_reflns_threshold_expression I>2\s(I)
_cod_data_source_file ya6188.cif
_cod_data_source_block I
_cod_depositor_comments
;
The following automatic conversions were performed:
'_symmetry_cell_setting' value 'Triclinic' changed to 'triclinic'
according to '/home/saulius/struct/CIF-dictionaries/cif_core.dic'
dictionary named 'cif_core.dic' version 2.4.1 from
2010-06-29.

'_exptl_absorpt_correction_type' value 'None' changed to
'none' according to '/home/saulius/struct/CIF-dictionaries/cif_core.dic'
dictionary named 'cif_core.dic' version 2.4.1 from 2010-06-29.

Automatic conversion script
Id: cif_fix_enum 1527 2010-12-29 10:47:43Z saulius 

The following automatic conversions were performed:

'_symmetry_cell_setting' value 'Triclinic' changed to 'triclinic'
according to /home/saulius/struct/CIF-dictionaries/cif_core.dic
dictionary named 'cif_core.dic' version 2.4.1 from
2010-06-29.

'_exptl_absorpt_correction_type' value 'None' changed to
'none' according to
/home/saulius/struct/CIF-dictionaries/cif_core.dic dictionary named
'cif_core.dic' version 2.4.1 from 2010-06-29.

Automatic conversion script
Id: cif_fix_values 1715 2011-07-08 13:25:40Z adriana 
;
_cod_original_cell_volume 1388.2(3)
_cod_database_code 2203134
_cod_database_fobs_code 2203134

loop_
_symmetry_equiv_pos_as_xyz
'x, y, z'
'-x, -y, -z'

loop_
_atom_site_label
_atom_site_fract_x
_atom_site_fract_y
_atom_site_fract_z
_atom_site_U_iso_or_equiv
_atom_site_adp_type
_atom_site_calc_flag
_atom_site_refinement_flags
_atom_site_occupancy
_atom_site_disorder_assembly
_atom_site_disorder_group
_atom_site_type_symbol
O1 0.7968(3) 0.7373(3) 0.8005(2) 0.0880(10) Uani d D 1 . . O
O2 0.5903(4) 0.6219(3) 0.8209(2) 0.1260(10) Uani d . 1 . . O
O3 0.2254(3) 0.7823(2) 0.7142(2) 0.0730(10) Uani d . 1 . . O
O4 0.5804(2) 0.5198(2) 0.60720(10) 0.0610(10) Uani d . 1 . . O
O5 0.0118(2) 0.2564(2) 0.52590(10) 0.0580(10) Uani d . 1 . . O
O6 0.4477(2) -0.2186(2) 0.48220(10) 0.0650(10) Uani d . 1 . . O
O7 0.1130(3) -0.0714(2) 0.2572(2) 0.0810(10) Uani d . 1 . . O
O8 0.5043(3) -0.0895(3) 0.2487(2) 0.0830(10) Uani d . 1 . . O
O9 0.5015(6) -0.2662(3) 0.1734(3) 0.150(2) Uani d DU 1 . . O
O10 0.9111(4) 0.6653(4) 0.9562(2) 0.1250(10) Uani d . 1 . . O
O11 0.7070(10) -0.1540(10) 0.0860(9) 0.135(3) Uani d PDU 0.50 A 1 O
O11' 0.6270(10) -0.1570(10) 0.0535(9) 0.135(3) Uani d PD 0.50 B 2 O
N1 0.4315(3) 0.6720(2) 0.6638(2) 0.0490(10) Uani d . 1 . . N
N2 0.2897(3) -0.1682(2) 0.3556(2) 0.0560(10) Uani d . 1 . . N
N3 0.8443(5) 0.5733(4) 1.0805(3) 0.1060(10) Uani d . 1 . . N
N4 0.735(3) 0.0320(10) 0.0300(10) 0.099(4) Uani d PDU 0.50 A 1 N
N4' 0.776(3) 0.0100(10) 0.0380(10) 0.099(4) Uani d PD 0.50 B 2 N
C1 0.6533(4) 0.6959(3) 0.7801(2) 0.0650(10) Uani d . 1 . . C
C2 0.5671(4) 0.7483(3) 0.6991(2) 0.0580(10) Uani d . 1 . . C
C3 0.2724(3) 0.6913(3) 0.6788(2) 0.0500(10) Uani d . 1 . . C
C4 0.1818(3) 0.5818(2) 0.6429(2) 0.0430(10) Uani d . 1 . . C
C5 0.0211(3) 0.5505(3) 0.6399(2) 0.0500(10) Uani d . 1 . . C
C6 -0.0298(3) 0.4397(2) 0.6018(2) 0.0480(10) Uani d . 1 . . C
C7 0.0785(3) 0.3615(2) 0.5673(2) 0.0450(10) Uani d . 1 . . C
C8 0.2415(3) 0.3914(2) 0.5697(2) 0.0440(10) Uani d . 1 . . C
C9 0.2889(3) 0.5023(2) 0.6083(2) 0.0420(10) Uani d . 1 . . C
C10 0.4520(3) 0.5594(2) 0.6235(2) 0.0460(10) Uani d . 1 . . C
C11 0.1083(3) 0.1582(2) 0.5106(2) 0.0460(10) Uani d . 1 . . C
C12 0.2043(3) 0.1111(2) 0.5804(2) 0.0510(10) Uani d . 1 . . C
C13 0.2903(3) 0.0088(2) 0.5659(2) 0.0490(10) Uani d . 1 . . C
C14 0.2767(3) -0.0437(2) 0.4809(2) 0.0440(10) Uani d . 1 . . C
C15 0.1789(3) 0.0035(2) 0.4119(2) 0.0460(10) Uani d . 1 . . C
C16 0.0929(3) 0.1061(2) 0.4251(2) 0.0490(10) Uani d . 1 . . C
C17 0.3514(3) -0.1534(2) 0.4451(2) 0.0490(10) Uani d . 1 . . C
C18 0.1837(3) -0.0770(3) 0.3304(2) 0.0560(10) Uani d . 1 . . C
C19 0.3470(4) -0.2539(3) 0.2916(2) 0.0670(10) Uani d . 1 . . C
C20 0.4625(5) -0.1924(4) 0.2366(2) 0.0720(10) Uani d . 1 . . C
C21 0.8186(6) 0.5989(5) 0.9961(3) 0.1080(10) Uani d . 1 . . C
C22 0.9759(9) 0.6284(6) 1.1376(4) 0.170(3) Uani d . 1 . . C
C23 0.7368(8) 0.4907(6) 1.1171(4) 0.146(2) Uani d . 1 . . C
C24 0.746(3) -0.037(2) 0.099(2) 0.137(4) Uani d PDU 0.50 A 1 C
C25 0.721(3) -0.024(2) -0.058(2) 0.154(6) Uani d PDU 0.50 A 1 C
C26 0.743(2) 0.163(2) 0.0460(10) 0.179(5) Uani d PDU 0.50 A 1 C
C24' 0.700(3) -0.056(2) 0.091(2) 0.137(4) Uani d PD 0.50 B 2 C
C25' 0.769(3) 0.009(2) -0.056(2) 0.154(6) Uani d PD 0.50 B 2 C
C26' 0.844(2) 0.129(2) 0.0700(10) 0.179(5) Uani d PD 0.50 B 2 C
H1o 0.834(5) 0.715(4) 0.8520(10) 0.105 Uiso d D 1 . . H
H9o 0.581(5) -0.230(5) 0.154(4) 0.180 Uiso d D 1 . . H
H2a 0.5301 0.8280 0.7150 0.070 Uiso calc R 1 . . H
H2b 0.6404 0.7559 0.6537 0.070 Uiso calc R 1 . . H
H5 -0.0512 0.6033 0.6630 0.060 Uiso calc R 1 . . H
H6 -0.1378 0.4169 0.5991 0.058 Uiso calc R 1 . . H
H8 0.3140 0.3390 0.5463 0.053 Uiso calc R 1 . . H
H12 0.2107 0.1488 0.6374 0.061 Uiso calc R 1 . . H
H13 0.3555 -0.0237 0.6122 0.059 Uiso calc R 1 . . H
H16 0.0279 0.1386 0.3788 0.059 Uiso calc R 1 . . H
H19a 0.2566 -0.2887 0.2523 0.081 Uiso calc R 1 . . H
H19b 0.4012 -0.3184 0.3227 0.081 Uiso calc R 1 . . H
H21 0.7263 0.5663 0.9629 0.129 Uiso calc R 1 . . H
H22a 1.0251 0.6901 1.1066 0.255 Uiso calc R 1 . . H
H22b 1.0539 0.5687 1.1537 0.255 Uiso calc R 1 . . H
H22C 0.9371 0.6636 1.1907 0.255 Uiso calc R 1 . . H
H23a 0.6480 0.4693 1.0730 0.219 Uiso calc R 1 . . H
H23b 0.6974 0.5285 1.1691 0.219 Uiso calc R 1 . . H
H23C 0.7937 0.4195 1.1334 0.219 Uiso calc R 1 . . H
H24 0.7805 -0.0046 0.1556 0.165 Uiso calc PR 0.50 A 1 H
H25a 0.8228 -0.0560 -0.0695 0.231 Uiso calc PR 0.50 A 1 H
H25b 0.6896 0.0352 -0.1003 0.231 Uiso calc PR 0.50 A 1 H
H25c 0.6412 -0.0872 -0.0623 0.231 Uiso calc PR 0.50 A 1 H
H26a 0.7503 0.1832 0.1089 0.268 Uiso calc PR 0.50 A 1 H
H26b 0.6478 0.1976 0.0168 0.268 Uiso calc PR 0.50 A 1 H
H26c 0.8360 0.1949 0.0219 0.268 Uiso calc PR 0.50 A 1 H
H25d 0.7800 -0.0719 -0.0796 0.231 Uiso calc PR 0.50 B 2 H
H25e 0.8550 0.0587 -0.0723 0.231 Uiso calc PR 0.50 B 2 H
H25f 0.6677 0.0397 -0.0799 0.231 Uiso calc PR 0.50 B 2 H
H24' 0.6969 -0.0339 0.1508 0.165 Uiso calc PR 0.50 B 2 H
H26d 0.7697 0.1702 0.1051 0.268 Uiso calc PR 0.50 B 2 H
H26e 0.8615 0.1751 0.0197 0.268 Uiso calc PR 0.50 B 2 H
H26f 0.9439 0.1196 0.1062 0.268 Uiso calc PR 0.50 B 2 H

loop_
_atom_site_aniso_label
_atom_site_aniso_U_11
_atom_site_aniso_U_22
_atom_site_aniso_U_33
_atom_site_aniso_U_12
_atom_site_aniso_U_13
_atom_site_aniso_U_23
O1 0.065(2) 0.104(2) 0.090(2) -0.0160(10) -0.0140(10) 0.015(2)
O2 0.116(2) 0.161(3) 0.096(2) -0.060(2) -0.034(2) 0.070(2)
O3 0.0690(10) 0.0530(10) 0.094(2) 0.0130(10) 0.0080(10) -0.0110(10)
O4 0.0400(10) 0.0610(10) 0.0840(10) 0.0050(10) 0.0120(10) 0.0020(10)
O5 0.0360(10) 0.0460(10) 0.091(2) 0.0050(10) 0.0030(10) -0.0040(10)
O6 0.0610(10) 0.0580(10) 0.0780(10) 0.0210(10) 0.0090(10) 0.0170(10)
O7 0.087(2) 0.089(2) 0.0630(10) 0.0180(10) -0.0080(10) 0.0040(10)
O8 0.087(2) 0.089(2) 0.073(2) -0.017(2) 0.0150(10) 0.0030(10)
O9 0.233(4) 0.089(2) 0.150(3) 0.017(2) 0.126(3) -0.001(2)
O10 0.102(2) 0.160(3) 0.110(2) -0.016(2) -0.018(2) 0.035(2)
O11 0.149(8) 0.134(3) 0.136(7) 0.013(6) 0.075(6) 0.017(5)
O11' 0.149(8) 0.134(3) 0.136(7) 0.013(6) 0.075(6) 0.017(5)
N1 0.0440(10) 0.0440(10) 0.0580(10) 0.0020(10) 0.0010(10) 0.0040(10)
N2 0.0580(10) 0.0520(10) 0.059(2) 0.0100(10) 0.0120(10) 0.0060(10)
N3 0.113(3) 0.117(3) 0.085(2) -0.003(2) -0.009(2) 0.024(2)
N4 0.108(9) 0.110(5) 0.084(4) 0.005(5) 0.032(5) 0.013(4)
N4' 0.108(9) 0.110(5) 0.084(4) 0.005(5) 0.032(5) 0.013(4)
C1 0.059(2) 0.066(2) 0.065(2) -0.008(2) -0.006(2) 0.001(2)
C2 0.058(2) 0.050(2) 0.066(2) -0.0060(10) 0.0020(10) 0.0050(10)
C3 0.051(2) 0.048(2) 0.051(2) 0.0110(10) 0.0060(10) 0.0060(10)
C4 0.0420(10) 0.0430(10) 0.0450(10) 0.0100(10) 0.0060(10) 0.0090(10)
C5 0.042(2) 0.056(2) 0.055(2) 0.0180(10) 0.0130(10) 0.0090(10)
C6 0.0340(10) 0.051(2) 0.063(2) 0.0080(10) 0.0100(10) 0.0120(10)
C7 0.0390(10) 0.044(2) 0.053(2) 0.0060(10) 0.0070(10) 0.0110(10)
C8 0.0350(10) 0.043(2) 0.056(2) 0.0080(10) 0.0090(10) 0.0030(10)
C9 0.0350(10) 0.045(2) 0.0460(10) 0.0080(10) 0.0060(10) 0.0100(10)
C10 0.0400(10) 0.049(2) 0.050(2) 0.0060(10) 0.0040(10) 0.0100(10)
C11 0.0330(10) 0.0370(10) 0.069(2) 0.0020(10) 0.0070(10) 0.0070(10)
C12 0.043(2) 0.048(2) 0.061(2) -0.0040(10) 0.0030(10) 0.0020(10)
C13 0.0400(10) 0.047(2) 0.060(2) 0.0030(10) 0.0020(10) 0.0120(10)
C14 0.0340(10) 0.0430(10) 0.058(2) -0.0010(10) 0.0070(10) 0.0130(10)
C15 0.0390(10) 0.0430(10) 0.058(2) 0.0000(10) 0.0070(10) 0.0110(10)
C16 0.0370(10) 0.048(2) 0.063(2) 0.0010(10) 0.0020(10) 0.0160(10)
C17 0.0410(10) 0.046(2) 0.061(2) 0.0010(10) 0.0110(10) 0.0130(10)
C18 0.051(2) 0.059(2) 0.059(2) 0.0040(10) 0.0050(10) 0.0110(10)
C19 0.076(2) 0.060(2) 0.067(2) 0.011(2) 0.015(2) 0.004(2)
C20 0.084(2) 0.074(2) 0.060(2) 0.024(2) 0.020(2) 0.006(2)
C21 0.095(3) 0.120(4) 0.108(4) -0.009(3) -0.006(3) 0.036(3)
C22 0.202(7) 0.177(6) 0.114(4) -0.032(5) -0.059(5) 0.020(4)
C23 0.155(5) 0.159(5) 0.134(4) 0.004(4) 0.036(4) 0.059(4)
C24 0.150(10) 0.157(6) 0.118(5) -0.022(6) 0.060(6) 0.012(5)
C25 0.170(10) 0.180(10) 0.109(4) -0.007(8) 0.033(6) 0.019(6)
C26 0.190(10) 0.173(8) 0.178(8) -0.025(8) 0.039(8) 0.006(6)
C24' 0.150(10) 0.157(6) 0.118(5) -0.022(6) 0.060(6) 0.012(5)
C25' 0.170(10) 0.180(10) 0.109(4) -0.007(8) 0.033(6) 0.019(6)
C26' 0.190(10) 0.173(8) 0.178(8) -0.025(8) 0.039(8) 0.006(6)

loop_
_atom_type_symbol
_atom_type_description
_atom_type_scat_dispersion_real
_atom_type_scat_dispersion_imag
_atom_type_scat_source
C C 0.0033 0.0016 'International Tables Vol C Tables 4.2.6.8 and 6.1.1.4'
H H 0.0000 0.0000 'International Tables Vol C Tables 4.2.6.8 and 6.1.1.4'
N N 0.0061 0.0033 'International Tables Vol C Tables 4.2.6.8 and 6.1.1.4'
O O 0.0106 0.0060 'International Tables Vol C Tables 4.2.6.8 and 6.1.1.4'

loop_
_geom_angle_atom_site_label_1
_geom_angle_atom_site_label_2
_geom_angle_atom_site_label_3
_geom_angle
_geom_angle_publ_flag
C7 O5 C11 120.3(2) yes
C10 N1 C2 121.6(2) yes
C10 N1 C3 112.2(2) yes
C2 N1 C3 125.4(2) yes
C17 N2 C18 112.0(2) yes
C17 N2 C19 124.7(2) yes
C18 N2 C19 122.5(3) yes
C21 N3 C22 120.7(5) no
C21 N3 C23 119.9(4) no
C22 N3 C23 119.4(4) no
O1 C1 O2 124.4(3) yes
O1 C1 C2 113.9(3) yes
O2 C1 C2 121.7(3) yes
N1 C2 C1 110.1(2) yes
O3 C3 N1 124.3(3) yes
O3 C3 C4 129.6(3) yes
N1 C3 C4 106.0(2) yes
C3 C4 C5 131.5(2) yes
C3 C4 C9 108.2(2) yes
C5 C4 C9 120.3(2) yes
C4 C5 C6 118.4(2) yes
C5 C6 C7 120.6(2) yes
O5 C7 C6 115.2(2) yes
O5 C7 C8 122.7(2) yes
C6 C7 C8 121.9(2) yes
C7 C8 C9 116.3(2) yes
C4 C9 C8 122.5(2) yes
C4 C9 C10 107.8(2) yes
C8 C9 C10 129.7(2) yes
O4 C10 N1 124.5(2) yes
O4 C10 C9 129.7(3) yes
N1 C10 C9 105.8(2) yes
C12 C11 O5 120.7(3) yes
C16 C11 O5 116.5(2) yes
C12 C11 C16 122.6(2) yes
C11 C12 C13 120.2(3) yes
C12 C13 C14 117.8(3) yes
C13 C14 C15 121.4(2) yes
C13 C14 C17 130.3(2) yes
C15 C14 C17 108.3(2) yes
C14 C15 C16 121.6(3) yes
C14 C15 C18 108.2(2) yes
C16 C15 C18 130.2(3) yes
C11 C16 C15 116.4(2) yes
O6 C17 N2 124.6(3) yes
O6 C17 C14 129.5(3) yes
N2 C17 C14 105.9(2) yes
O7 C18 N2 124.4(3) yes
O7 C18 C15 130.0(3) yes
N2 C18 C15 105.6(2) yes
N2 C19 C20 110.1(3) yes
O8 C20 O9 126.1(4) yes
O8 C20 C19 123.8(3) yes
O9 C20 C19 110.1(3) yes
O10 C21 N3 124.7(5) yes
C24 N4 C25 119(2) no
C24 N4 C26 119(2) no
C25 N4 C26 122(2) no
N4 C24 O11 120(2) no
C24' N4' C25' 131(2) no
C24' N4' C26' 121(2) no
C25' N4' C26' 105(2) no
N4' C24' O11' 117(2) no
C1 O1 H1o 110(3) no
C20 O9 H9o 103(5) no
N1 C2 H2a 109.6 no
C1 C2 H2a 109.6 no
N1 C2 H2b 109.6 no
C1 C2 H2b 109.6 no
H2a C2 H2b 108.1 no
C6 C5 H5 120.8 no
C4 C5 H5 120.8 no
C5 C6 H6 119.7 no
C7 C6 H6 119.7 no
C9 C8 H8 121.9 no
C7 C8 H8 121.9 no
C13 C12 H12 119.9 no
C11 C12 H12 119.9 no
C14 C13 H13 121.1 no
C12 C13 H13 121.1 no
C11 C16 H16 121.8 no
C15 C16 H16 121.8 no
N2 C19 H19a 109.6 no
C20 C19 H19a 109.6 no
N2 C19 H19b 109.6 no
C20 C19 H19b 109.6 no
H19a C19 H19b 108.1 no
O10 C21 H21 117.6 no
N3 C21 H21 117.6 no
N3 C22 H22a 109.5 no
N3 C22 H22b 109.5 no
H22a C22 H22b 109.5 no
N3 C22 H22c 109.5 no
H22a C22 H22c 109.5 no
H22b C22 H22c 109.5 no
N3 C23 H23a 109.5 no
N3 C23 H23b 109.5 no
H23a C23 H23b 109.5 no
N3 C23 H23c 109.5 no
H23a C23 H23c 109.5 no
H23b C23 H23c 109.5 no
N4 C24 H24 120.1 no
O11 C24 H24 120.1 no
N4' C25' H25d 109.5 no
N4' C25' H25e 109.5 no
H25d C25' H25e 109.5 no
N4' C25' H25f 109.5 no
H25d C25' H25f 109.5 no
H25e C25' H25f 109.5 no
N4' C24' H24' 121.6 no
O11' C24' H24' 121.6 no
N4' C26' H26d 109.5 no
N4' C26' H26e 109.5 no
H26d C26' H26e 109.5 no
N4' C26' H26f 109.5 no
H26d C26' H26f 109.5 no
H26e C26' H26f 109.5 no

loop_
_geom_bond_atom_site_label_1
_geom_bond_atom_site_label_2
_geom_bond_distance
_geom_bond_publ_flag
O1 C1 1.278(4) yes
O2 C1 1.200(4) yes
O3 C3 1.209(3) yes
O4 C10 1.210(3) yes
O5 C7 1.376(3) yes
O5 C11 1.392(3) yes
O6 C17 1.204(3) yes
O7 C18 1.199(3) yes
O8 C20 1.190(4) yes
O9 C20 1.294(4) yes
O10 C21 1.277(5) no
N1 C2 1.442(4) yes
N1 C3 1.390(3) yes
N1 C10 1.383(3) yes
N2 C17 1.390(4) yes
N2 C18 1.398(4) yes
N2 C19 1.442(4) yes
N3 C21 1.313(6) no
N3 C22 1.430(6) no
N3 C23 1.444(6) no
C1 C2 1.499(4) yes
C3 C4 1.471(4) yes
C4 C5 1.378(4) yes
C4 C9 1.389(3) yes
C5 C6 1.374(4) yes
C6 C7 1.385(4) yes
C7 C8 1.394(4) yes
C8 C9 1.369(4) yes
C9 C10 1.485(4) yes
C11 C16 1.375(4) yes
C11 C12 1.383(4) yes
C12 C13 1.376(4) yes
C13 C14 1.369(4) yes
C14 C15 1.384(4) yes
C14 C17 1.480(4) yes
C15 C16 1.375(4) yes
C15 C18 1.483(4) yes
C19 C20 1.514(5) yes
O11 C24 1.330(10) no
N4 C24 1.320(10) no
N4 C25 1.410(10) no
N4 C26 1.470(10) no
O11' C24' 1.330(10) no
N4' C24' 1.310(10) no
N4' C25' 1.410(10) no
N4' C26' 1.470(10) no
O1 H1o 0.860(10) no
O9 H9o 0.850(10) no
C2 H2a 0.97 no
C2 H2b 0.97 no
C5 H5 0.93 no
C6 H6 0.93 no
C8 H8 0.93 no
C12 H12 0.93 no
C13 H13 0.93 no
C16 H16 0.93 no
C19 H19a 0.97 no
C19 H19b 0.97 no
C21 H21 0.93 no
C22 H22a 0.96 no
C22 H22b 0.96 no
C22 H22c 0.96 no
C23 H23a 0.96 no
C23 H23b 0.96 no
C23 H23c 0.96 no
C24 H24 0.93 no
C25 H25a 0.96 no
C25 H25b 0.96 no
C25 H25c 0.96 no
C26 H26a 0.96 no
C26 H26b 0.96 no
C26 H26c 0.96 no
C25' H25d 0.96 no
C25' H25e 0.96 no
C25' H25f 0.96 no
C24' H24' 0.93 no
C26' H26d 0.96 no
C26' H26e 0.96 no
C26' H26f 0.96 no

loop_
_geom_hbond_atom_site_label_D
_geom_hbond_atom_site_label_H
_geom_hbond_atom_site_label_A
_geom_hbond_distance_DH
_geom_hbond_distance_HA
_geom_hbond_distance_DA
_geom_hbond_angle_DHA
_geom_hbond_publ_flag
O1 H1o O10 0.860(10) 1.750(10) 2.607(4) 179(4) no
O9 H9o O11 0.850(10) 1.78(3) 2.610(10) 163(7) no
O9 H9o O11' 0.850(10) 1.84(5) 2.540(10) 139(6) no

loop_
_geom_torsion_atom_site_label_1
_geom_torsion_atom_site_label_2
_geom_torsion_atom_site_label_3
_geom_torsion_atom_site_label_4
_geom_torsion
_geom_torsion_publ_flag
C10 N1 C2 C1 -69.2(3) no
C3 N1 C2 C1 99.4(3) no
O2 C1 C2 N1 -18.5(5) no
O1 C1 C2 N1 161.4(3) no
C10 N1 C3 O3 179.0(3) no
C2 N1 C3 O3 9.5(4) no
C10 N1 C3 C4 -1.3(3) no
C2 N1 C3 C4 -170.8(2) no
O3 C3 C4 C5 -0.7(5) no
N1 C3 C4 C5 179.6(3) no
O3 C3 C4 C9 179.6(3) no
N1 C3 C4 C9 0.0(3) no
C9 C4 C5 C6 -0.1(4) no
C3 C4 C5 C6 -179.8(3) no
C4 C5 C6 C7 0.0(4) no
C11 O5 C7 C6 -162.5(2) no
C11 O5 C7 C8 21.6(4) no
C5 C6 C7 O5 -176.0(2) no
C5 C6 C7 C8 0.0(4) no
O5 C7 C8 C9 176.0(2) no
C6 C7 C8 C9 0.3(4) no
C7 C8 C9 C4 -0.4(4) no
C7 C8 C9 C10 178.1(2) no
C5 C4 C9 C8 0.4(4) no
C3 C4 C9 C8 -179.9(2) no
C5 C4 C9 C10 -178.5(2) no
C3 C4 C9 C10 1.2(3) no
C3 N1 C10 O4 -176.7(2) no
C2 N1 C10 O4 -6.8(4) no
C3 N1 C10 C9 2.1(3) no
C2 N1 C10 C9 172.0(2) no
C8 C9 C10 O4 -2.0(5) no
C4 C9 C10 O4 176.7(3) no
C8 C9 C10 N1 179.3(3) no
C4 C9 C10 N1 -2.0(3) no
C7 O5 C11 C16 -129.7(3) no
C7 O5 C11 C12 55.2(3) no
C16 C11 C12 C13 0.5(4) no
O5 C11 C12 C13 175.3(2) no
C11 C12 C13 C14 -0.2(4) no
C12 C13 C14 C15 -0.6(4) no
C12 C13 C14 C17 -179.2(2) no
C13 C14 C15 C16 1.0(4) no
C17 C14 C15 C16 179.9(2) no
C13 C14 C15 C18 -177.0(2) no
C17 C14 C15 C18 1.9(3) no
C12 C11 C16 C15 -0.1(4) no
O5 C11 C16 C15 -175.1(2) no
C14 C15 C16 C11 -0.6(4) no
C18 C15 C16 C11 176.8(3) no
C18 N2 C17 O6 -178.3(3) no
C19 N2 C17 O6 -8.6(4) no
C18 N2 C17 C14 0.8(3) no
C19 N2 C17 C14 170.6(2) no
C13 C14 C17 O6 -3.9(5) no
C15 C14 C17 O6 177.4(3) no
C13 C14 C17 N2 177.0(3) no
C15 C14 C17 N2 -1.7(3) no
C17 N2 C18 O7 -178.6(3) no
C19 N2 C18 O7 11.3(5) no
C17 N2 C18 C15 0.3(3) no
C19 N2 C18 C15 -169.7(3) no
C16 C15 C18 O7 -0.3(5) no
C14 C15 C18 O7 177.4(3) no
C16 C15 C18 N2 -179.1(3) no
C14 C15 C18 N2 -1.4(3) no
C17 N2 C19 C20 -98.2(3) no
C18 N2 C19 C20 70.5(4) no
N2 C19 C20 O8 3.4(5) no
N2 C19 C20 O9 -173.7(3) no
C22 N3 C21 O10 5.5(8) no
C23 N3 C21 O10 -176.0(5) no
C25 N4 C24 O11 -16(4) no
C26 N4 C24 O11 167(2) no
C25' N4' C24' O11' 15(4) no
C26' N4' C24' O11' 173(2) no
